data_7047847
loop_
_publ_author_name
'Fern\'andez-Figueiras, Adolfo'
'Lucio-Mart\'inez, F\'atima'
'Mun\'in-Cruz, Paula'
'Polo-Ces, Paula'
'Reigosa, Francisco'
'Adams, Harry'
'Pereira, M. Teresa'
'Vila, Jos\'e M'

_publ_section_title
;
 Palladium iminophosphorane complexes: the pre-cursors to the missing link
 in triphenylphosphane chalcogenide metallacycles.
;
_journal_issue 44
_journal_name_full 'Dalton transactions (Cambridge, England : 2003)'
_journal_page_first 15801
_journal_page_last 15807
_journal_paper_doi 10.1039/c8dt03062f
_journal_volume 47
_journal_year 2018
_chemical_formula_sum 'C77 H64 Cl6 N2 O2 P4 Pd2'
_chemical_formula_weight 1598.68
_space_group_crystal_system monoclinic
_space_group_IT_number 15
_space_group_name_Hall '-I 2ya'
_space_group_name_H-M_alt 'I 1 2/a 1'
_symmetry_space_group_name_Hall '-I 2ya'
_symmetry_space_group_name_H-M 'I 1 2/a 1'
_atom_sites_solution_hydrogens mixed
_audit_creation_method SHELXL-2016/4
_audit_update_record
;
2018-07-13 deposited with the CCDC.
2018-10-11 downloaded from the CCDC.
;
_cell_angle_alpha 90
_cell_angle_beta 106.589(3)
_cell_angle_gamma 90
_cell_formula_units_Z 4
_cell_length_a 23.8548(12)
_cell_length_b 9.0603(5)
_cell_length_c 35.985(2)
_cell_measurement_reflns_used 1919
_cell_measurement_temperature 100(2)
_cell_measurement_theta_max 25.45
_cell_measurement_theta_min 2.32
_cell_volume 7453.8(7)
_computing_cell_refinement 'Bruker SAINT'
_computing_data_collection 'Bruker APEX2'
_computing_data_reduction 'Bruker SAINT'
_computing_molecular_graphics 'Bruker SHELXTL'
_computing_publication_material 'Bruker SHELXTL'
_computing_structure_refinement 'SHELXL-2016/4 (Sheldrick, 2016)'
_computing_structure_solution 'SHELXL-2016/4 (Sheldrick, 2016)'
_diffrn_ambient_temperature 100(2)
_diffrn_measured_fraction_theta_full 1.000
_diffrn_measured_fraction_theta_max 1.000
_diffrn_measurement_device_type 'Bruker APEX-II CCD'
_diffrn_measurement_method '\f and \w scans'
_diffrn_radiation_type MoK\a
_diffrn_radiation_wavelength 0.71073
_diffrn_reflns_av_R_equivalents 0.0602
_diffrn_reflns_av_unetI/netI 0.0552
_diffrn_reflns_Laue_measured_fraction_full 1.000
_diffrn_reflns_Laue_measured_fraction_max 1.000
_diffrn_reflns_limit_h_max 33
_diffrn_reflns_limit_h_min -33
_diffrn_reflns_limit_k_max 12
_diffrn_reflns_limit_k_min -10
_diffrn_reflns_limit_l_max 49
_diffrn_reflns_limit_l_min -49
_diffrn_reflns_number 56722
_diffrn_reflns_point_group_measured_fraction_full 1.000
_diffrn_reflns_point_group_measured_fraction_max 1.000
_diffrn_reflns_theta_full 25.242
_diffrn_reflns_theta_max 29.575
_diffrn_reflns_theta_min 1.181
_exptl_absorpt_coefficient_mu 0.830
_exptl_absorpt_correction_T_max 0.8879
_exptl_absorpt_correction_T_min 0.7945
_exptl_absorpt_correction_type multi-scans
_exptl_absorpt_process_details sadabs
_exptl_crystal_colour orange
_exptl_crystal_density_diffrn 1.425
_exptl_crystal_description prism
_exptl_crystal_F_000 3240
_exptl_crystal_size_max 0.200
_exptl_crystal_size_mid 0.180
_exptl_crystal_size_min 0.120
_refine_diff_density_max 1.754
_refine_diff_density_min -1.859
_refine_diff_density_rms 0.133
_refine_ls_extinction_method none
_refine_ls_goodness_of_fit_ref 1.105
_refine_ls_hydrogen_treatment mixed
_refine_ls_matrix_type full
_refine_ls_number_parameters 428
_refine_ls_number_reflns 10462
_refine_ls_number_restraints 0
_refine_ls_restrained_S_all 1.105
_refine_ls_R_factor_all 0.0641
_refine_ls_R_factor_gt 0.0492
_refine_ls_shift/su_max 0.002
_refine_ls_shift/su_mean 0.000
_refine_ls_structure_factor_coef Fsqd
_refine_ls_weighting_details 'w=1/[\s^2^(Fo^2^)+(0.0756P)^2^+3.3958P] where P=(Fo^2^+2Fc^2^)/3'
_refine_ls_weighting_scheme calc
_refine_ls_wR_factor_gt 0.1327
_refine_ls_wR_factor_ref 0.1396
_reflns_Friedel_coverage 0.000
_reflns_number_gt 8154
_reflns_number_total 10462
_reflns_threshold_expression 'I > 2\s(I)'
_cod_data_source_file c8dt03062f2.cif
_cod_data_source_block shelx_CCDC4
_cod_depositor_comments 'Adding full bibliography for 7047843--7047847.cif.'
_cod_database_code 7047847
_shelx_shelxl_version_number 2016/4
_shelx_space_group_comment
;
The symmetry employed for this shelxl refinement is uniquely defined
by the following loop, which should always be used as a source of
symmetry information in preference to the above space-group names.
They are only intended as comments.
;
_shelx_estimated_absorpt_t_min 0.852
_shelx_estimated_absorpt_t_max 0.907
_platon_squeeze_void_probe_radius 1.20

loop_
_space_group_symop_operation_xyz
'x, y, z'
'-x+1/2, y, -z'
'x+1/2, y+1/2, z+1/2'
'-x+1, y+1/2, -z+1/2'
'-x, -y, -z'
'x-1/2, -y, z'
'-x+1/2, -y+1/2, -z+1/2'
'x, -y+1/2, z+1/2'

loop_
_atom_site_label
_atom_site_type_symbol
_atom_site_fract_x
_atom_site_fract_y
_atom_site_fract_z
_atom_site_U_iso_or_equiv
_atom_site_adp_type
_atom_site_occupancy
_atom_site_site_symmetry_order
_atom_site_calc_flag
_atom_site_refinement_flags_posn
_atom_site_refinement_flags_adp
_atom_site_refinement_flags_occupancy
C2 C 0.64365(13) 0.2266(3) 0.37891(9) 0.0127(6) Uani 1 1 d . . .
C3 C 0.59012(14) 0.2857(3) 0.38017(9) 0.0151(6) Uani 1 1 d . . .
H3 H 0.588511 0.343276 0.401905 0.018 Uiso 1 1 calc R U .
C4 C 0.53948(14) 0.2622(4) 0.35048(10) 0.0168(6) Uani 1 1 d . . .
H4 H 0.503574 0.302899 0.352134 0.020 Uiso 1 1 calc R U .
C5 C 0.54072(15) 0.1787(4) 0.31798(10) 0.0180(7) Uani 1 1 d . . .
H5 H 0.506088 0.164324 0.297292 0.022 Uiso 1 1 calc R U .
C6 C 0.59333(15) 0.1174(4) 0.31645(10) 0.0182(7) Uani 1 1 d . . .
H6 H 0.594345 0.058823 0.294754 0.022 Uiso 1 1 calc R U .
C7 C 0.64431(14) 0.1402(3) 0.34598(9) 0.0127(6) Uani 1 1 d . . .
C8 C 0.70364(13) 0.0509(3) 0.26847(9) 0.0136(6) Uani 1 1 d . . .
C9 C 0.68270(14) 0.1945(3) 0.26128(10) 0.0163(6) Uani 1 1 d . . .
H9 H 0.677288 0.253449 0.281825 0.020 Uiso 1 1 calc R U .
C10 C 0.66979(15) 0.2512(4) 0.22410(11) 0.0225(7) Uani 1 1 d . . .
H10 H 0.654975 0.348712 0.219066 0.027 Uiso 1 1 calc R U .
C11 C 0.67832(16) 0.1667(4) 0.19432(11) 0.0240(8) Uani 1 1 d . . .
H11 H 0.669317 0.206513 0.168868 0.029 Uiso 1 1 calc R U .
C12 C 0.69977(16) 0.0252(4) 0.20114(10) 0.0219(7) Uani 1 1 d . . .
H12 H 0.705670 -0.032247 0.180486 0.026 Uiso 1 1 calc R U .
C13 C 0.71273(15) -0.0333(4) 0.23815(10) 0.0183(7) Uani 1 1 d . . .
H13 H 0.727814 -0.130682 0.242950 0.022 Uiso 1 1 calc R U .
C14 C 0.68704(13) -0.2043(3) 0.31232(9) 0.0124(6) Uani 1 1 d . . .
C15 C 0.64275(15) -0.2491(4) 0.27975(10) 0.0179(7) Uani 1 1 d . . .
H15 H 0.629670 -0.184488 0.258220 0.021 Uiso 1 1 calc R U .
C16 C 0.61767(16) -0.3886(4) 0.27874(10) 0.0203(7) Uani 1 1 d . . .
H16 H 0.588218 -0.419777 0.256276 0.024 Uiso 1 1 calc R U .
C17 C 0.63560(15) -0.4819(3) 0.31044(10) 0.0173(7) Uani 1 1 d . . .
H17 H 0.617932 -0.576210 0.309817 0.021 Uiso 1 1 calc R U .
C18 C 0.67951(15) -0.4378(4) 0.34324(10) 0.0188(7) Uani 1 1 d . . .
H18 H 0.691846 -0.502007 0.364919 0.023 Uiso 1 1 calc R U .
C19 C 0.70514(14) -0.2998(4) 0.34415(10) 0.0172(6) Uani 1 1 d . . .
H19 H 0.735129 -0.269915 0.366476 0.021 Uiso 1 1 calc R U .
C20 C 0.79651(13) -0.0361(3) 0.33865(9) 0.0119(6) Uani 1 1 d . . .
C21 C 0.83062(15) -0.1136(3) 0.31969(9) 0.0154(6) Uani 1 1 d . . .
H21 H 0.812322 -0.169976 0.297251 0.018 Uiso 1 1 calc R U .
C22 C 0.89136(14) -0.1089(4) 0.33339(9) 0.0165(6) Uani 1 1 d . . .
H22 H 0.914804 -0.162952 0.320803 0.020 Uiso 1 1 calc R U .
C23 C 0.91694(14) -0.0238(4) 0.36580(10) 0.0169(6) Uani 1 1 d . . .
H23 H 0.958327 -0.015399 0.374683 0.020 Uiso 1 1 calc R U .
C24 C 0.88257(13) 0.0501(3) 0.38564(9) 0.0140(6) Uani 1 1 d . . .
H24 H 0.901363 0.105036 0.408258 0.017 Uiso 1 1 calc R U .
C25 C 0.82120(13) 0.0455(3) 0.37309(9) 0.0121(6) Uani 1 1 d . . .
C26 C 0.87491(14) 0.1054(3) 0.48416(9) 0.0142(6) Uani 1 1 d . . .
C27 C 0.88362(15) -0.0376(4) 0.47384(9) 0.0180(7) Uani 1 1 d . . .
H27 H 0.862794 -0.073692 0.448938 0.022 Uiso 1 1 calc R U .
C28 C 0.92301(18) -0.1293(4) 0.49994(11) 0.0254(8) Uani 1 1 d . . .
H28 H 0.929270 -0.227263 0.492569 0.030 Uiso 1 1 calc R U .
C29 C 0.95288(16) -0.0785(4) 0.53636(10) 0.0244(8) Uani 1 1 d . . .
H29 H 0.979585 -0.141419 0.554000 0.029 Uiso 1 1 calc R U .
C30 C 0.94402(16) 0.0624(4) 0.54705(10) 0.0244(8) Uani 1 1 d . . .
H30 H 0.964610 0.097161 0.572143 0.029 Uiso 1 1 calc R U .
C31 C 0.90519(16) 0.1549(4) 0.52149(10) 0.0214(7) Uani 1 1 d . . .
H31 H 0.899008 0.252294 0.529262 0.026 Uiso 1 1 calc R U .
C32 C 0.87048(14) 0.3794(3) 0.44115(9) 0.0143(6) Uani 1 1 d . . .
C33 C 0.93123(15) 0.3867(4) 0.45698(10) 0.0198(7) Uani 1 1 d . . .
H33 H 0.951439 0.310747 0.473720 0.024 Uiso 1 1 calc R U .
C34 C 0.96195(16) 0.5061(4) 0.44802(11) 0.0248(8) Uani 1 1 d . . .
H34 H 1.003256 0.510715 0.458461 0.030 Uiso 1 1 calc R U .
C35 C 0.93272(17) 0.6178(4) 0.42408(11) 0.0234(8) Uani 1 1 d . . .
H35 H 0.953968 0.699190 0.418369 0.028 Uiso 1 1 calc R U .
C36 C 0.87254(17) 0.6116(4) 0.40838(11) 0.0229(7) Uani 1 1 d . . .
H36 H 0.852445 0.688574 0.391984 0.028 Uiso 1 1 calc R U .
C37 C 0.84198(15) 0.4927(4) 0.41674(10) 0.0208(7) Uani 1 1 d . . .
H37 H 0.800793 0.487999 0.405669 0.025 Uiso 1 1 calc R U .
C38 C 0.78509(14) 0.3235(3) 0.48031(9) 0.0142(6) Uani 1 1 d . . .
H38A H 0.813588 0.380446 0.500657 0.017 Uiso 1 1 calc R U .
H38B H 0.757874 0.395238 0.463670 0.017 Uiso 1 1 calc R U .
C39 C 0.750000 0.2246(5) 0.500000 0.0152(9) Uani 1 2 d S T P
C40 C 0.5075(2) -0.3611(5) 0.32880(14) 0.0365(10) Uani 1 1 d . . .
N1 N 0.70030(11) 0.0876(3) 0.34645(8) 0.0128(5) Uani 1 1 d . . .
O1 O 0.69303(10) 0.2503(2) 0.40705(6) 0.0155(5) Uani 1 1 d . . .
P1 P 0.71909(3) -0.02196(8) 0.31715(2) 0.01086(16) Uani 1 1 d . . .
P2 P 0.82494(3) 0.22923(9) 0.45061(2) 0.01138(16) Uani 1 1 d . . .
PD1 Pd 0.76325(2) 0.14656(2) 0.39535(2) 0.01035(8) Uani 1 1 d . . .
CL1 Cl 0.46581(6) -0.45647(16) 0.28632(3) 0.0509(3) Uani 1 1 d . . .
CL2 Cl 0.47350(5) -0.37942(12) 0.36550(3) 0.0363(2) Uani 1 1 d . . .
CL3 Cl 0.51459(11) -0.17686(15) 0.31763(7) 0.1086(9) Uani 1 1 d . . .
H39 H 0.7707(17) 0.172(4) 0.5188(11) 0.021(10) Uiso 1 1 d . . .
H40 H 0.547(3) -0.429(7) 0.3349(18) 0.08(2) Uiso 1 1 d . . .

loop_
_atom_site_aniso_label
_atom_site_aniso_U_11
_atom_site_aniso_U_22
_atom_site_aniso_U_33
_atom_site_aniso_U_23
_atom_site_aniso_U_13
_atom_site_aniso_U_12
C2 0.0111(14) 0.0124(13) 0.0134(14) 0.0015(11) 0.0017(12) -0.0002(11)
C3 0.0128(15) 0.0169(15) 0.0165(15) 0.0000(12) 0.0057(12) -0.0003(12)
C4 0.0100(15) 0.0176(15) 0.0229(17) 0.0017(13) 0.0049(13) 0.0023(12)
C5 0.0130(15) 0.0192(16) 0.0200(17) -0.0030(13) 0.0019(13) -0.0003(13)
C6 0.0158(16) 0.0178(15) 0.0184(16) -0.0034(12) 0.0008(13) 0.0004(13)
C7 0.0112(14) 0.0105(13) 0.0157(15) 0.0026(11) 0.0024(12) 0.0009(11)
C8 0.0109(14) 0.0141(14) 0.0130(15) 0.0014(11) -0.0012(11) -0.0012(12)
C9 0.0113(15) 0.0130(14) 0.0234(17) 0.0014(12) 0.0031(13) -0.0031(12)
C10 0.0155(17) 0.0199(16) 0.0289(19) 0.0093(14) 0.0013(14) 0.0008(13)
C11 0.0232(19) 0.0265(18) 0.0199(18) 0.0109(14) 0.0023(14) -0.0045(15)
C12 0.0253(19) 0.0258(17) 0.0149(16) 0.0003(13) 0.0063(14) -0.0031(15)
C13 0.0200(17) 0.0167(15) 0.0163(16) -0.0009(12) 0.0023(13) -0.0002(13)
C14 0.0125(15) 0.0111(13) 0.0148(15) -0.0011(11) 0.0058(12) -0.0014(11)
C15 0.0187(17) 0.0157(15) 0.0171(16) 0.0030(12) 0.0019(13) 0.0003(13)
C16 0.0215(18) 0.0189(16) 0.0187(17) -0.0055(13) 0.0029(14) -0.0073(13)
C17 0.0184(17) 0.0113(14) 0.0241(17) -0.0004(12) 0.0090(14) 0.0006(12)
C18 0.0186(17) 0.0149(15) 0.0233(17) 0.0060(13) 0.0065(14) 0.0010(13)
C19 0.0133(15) 0.0195(15) 0.0157(16) 0.0028(12) -0.0006(12) -0.0006(13)
C20 0.0096(14) 0.0122(13) 0.0128(14) 0.0014(11) 0.0013(11) 0.0000(11)
C21 0.0168(16) 0.0147(14) 0.0136(15) -0.0018(11) 0.0027(12) 0.0020(12)
C22 0.0133(15) 0.0212(16) 0.0151(15) 0.0034(12) 0.0044(12) 0.0051(13)
C23 0.0103(15) 0.0224(16) 0.0170(16) 0.0056(13) 0.0023(12) 0.0011(12)
C24 0.0107(14) 0.0185(15) 0.0111(14) 0.0017(11) 0.0004(11) -0.0003(12)
C25 0.0132(15) 0.0107(13) 0.0116(14) 0.0025(11) 0.0024(11) -0.0006(11)
C26 0.0140(15) 0.0185(15) 0.0093(14) 0.0017(11) 0.0023(12) 0.0006(12)
C27 0.0203(17) 0.0190(16) 0.0128(15) 0.0010(12) 0.0014(13) 0.0036(13)
C28 0.033(2) 0.0220(17) 0.0210(18) -0.0003(14) 0.0073(16) 0.0102(15)
C29 0.0228(18) 0.0293(19) 0.0188(17) 0.0042(14) 0.0022(14) 0.0108(16)
C30 0.0237(18) 0.0312(19) 0.0120(16) -0.0003(14) -0.0049(13) 0.0017(16)
C31 0.0234(18) 0.0216(17) 0.0140(16) 0.0003(13) -0.0030(14) 0.0040(14)
C32 0.0146(15) 0.0165(15) 0.0127(15) -0.0039(11) 0.0055(12) -0.0021(12)
C33 0.0153(16) 0.0207(16) 0.0213(17) -0.0009(13) 0.0020(13) -0.0022(13)
C34 0.0178(18) 0.0305(19) 0.0255(19) -0.0066(15) 0.0054(15) -0.0124(15)
C35 0.028(2) 0.0173(16) 0.0252(19) -0.0014(13) 0.0077(16) -0.0076(14)
C36 0.028(2) 0.0172(16) 0.0236(18) 0.0018(13) 0.0072(15) -0.0044(14)
C37 0.0164(17) 0.0235(17) 0.0208(17) 0.0047(13) 0.0026(14) -0.0008(14)
C38 0.0157(16) 0.0154(14) 0.0121(14) -0.0018(11) 0.0049(12) -0.0006(12)
C39 0.014(2) 0.017(2) 0.013(2) 0.000 0.0024(18) 0.000
C40 0.039(3) 0.028(2) 0.051(3) 0.0064(19) 0.027(2) 0.0039(19)
N1 0.0075(12) 0.0148(12) 0.0139(13) -0.0039(10) -0.0005(10) 0.0000(10)
O1 0.0125(11) 0.0185(11) 0.0144(11) -0.0029(9) 0.0025(9) 0.0030(9)
P1 0.0099(4) 0.0104(3) 0.0108(4) -0.0007(3) 0.0005(3) 0.0003(3)
P2 0.0106(4) 0.0125(4) 0.0098(4) -0.0004(3) 0.0008(3) 0.0003(3)
PD1 0.00876(12) 0.01155(12) 0.00949(12) -0.00074(8) 0.00059(8) 0.00033(8)
CL1 0.0441(7) 0.0710(9) 0.0318(6) 0.0005(6) 0.0014(5) 0.0154(6)
CL2 0.0386(6) 0.0377(5) 0.0388(6) 0.0006(4) 0.0208(5) 0.0019(4)
CL3 0.175(2) 0.0289(6) 0.186(2) 0.0013(9) 0.154(2) -0.0056(9)

loop_
_atom_type_symbol
_atom_type_description
_atom_type_scat_dispersion_real
_atom_type_scat_dispersion_imag
_atom_type_scat_source
C C 0.0033 0.0016 'International Tables Vol C Tables 4.2.6.8 and 6.1.1.4'
H H 0.0000 0.0000 'International Tables Vol C Tables 4.2.6.8 and 6.1.1.4'
N N 0.0061 0.0033 'International Tables Vol C Tables 4.2.6.8 and 6.1.1.4'
O O 0.0106 0.0060 'International Tables Vol C Tables 4.2.6.8 and 6.1.1.4'
P P 0.1023 0.0942 'International Tables Vol C Tables 4.2.6.8 and 6.1.1.4'
Pd Pd -0.9988 1.0072 'International Tables Vol C Tables 4.2.6.8 and 6.1.1.4'
Cl Cl 0.1484 0.1585 'International Tables Vol C Tables 4.2.6.8 and 6.1.1.4'

loop_
_geom_angle_atom_site_label_1
_geom_angle_atom_site_label_2
_geom_angle_atom_site_label_3
_geom_angle
_geom_angle_site_symmetry_1
O1 C2 C3 122.1(3) .
O1 C2 C7 120.2(3) .
C3 C2 C7 117.7(3) .
C4 C3 C2 121.4(3) .
C4 C3 H3 119.3 .
C2 C3 H3 119.3 .
C3 C4 C5 120.5(3) .
C3 C4 H4 119.8 .
C5 C4 H4 119.8 .
C6 C5 C4 119.0(3) .
C6 C5 H5 120.5 .
C4 C5 H5 120.5 .
C7 C6 C5 121.1(3) .
C7 C6 H6 119.5 .
C5 C6 H6 119.5 .
C6 C7 N1 125.4(3) .
C6 C7 C2 120.4(3) .
N1 C7 C2 114.2(3) .
C9 C8 C13 119.5(3) .
C9 C8 P1 119.0(2) .
C13 C8 P1 121.5(2) .
C10 C9 C8 119.7(3) .
C10 C9 H9 120.1 .
C8 C9 H9 120.1 .
C11 C10 C9 120.3(3) .
C11 C10 H10 119.8 .
C9 C10 H10 119.8 .
C12 C11 C10 120.5(3) .
C12 C11 H11 119.7 .
C10 C11 H11 119.7 .
C11 C12 C13 119.9(3) .
C11 C12 H12 120.1 .
C13 C12 H12 120.1 .
C12 C13 C8 120.0(3) .
C12 C13 H13 120.0 .
C8 C13 H13 120.0 .
C15 C14 C19 119.3(3) .
C15 C14 P1 123.0(2) .
C19 C14 P1 117.5(2) .
C16 C15 C14 120.1(3) .
C16 C15 H15 119.9 .
C14 C15 H15 119.9 .
C17 C16 C15 120.2(3) .
C17 C16 H16 119.9 .
C15 C16 H16 119.9 .
C16 C17 C18 120.2(3) .
C16 C17 H17 119.9 .
C18 C17 H17 119.9 .
C19 C18 C17 119.8(3) .
C19 C18 H18 120.1 .
C17 C18 H18 120.1 .
C18 C19 C14 120.4(3) .
C18 C19 H19 119.8 .
C14 C19 H19 119.8 .
C21 C20 C25 122.4(3) .
C21 C20 P1 119.9(2) .
C25 C20 P1 117.4(2) .
C22 C21 C20 120.4(3) .
C22 C21 H21 119.8 .
C20 C21 H21 119.8 .
C23 C22 C21 118.6(3) .
C23 C22 H22 120.7 .
C21 C22 H22 120.7 .
C22 C23 C24 120.9(3) .
C22 C23 H23 119.6 .
C24 C23 H23 119.6 .
C23 C24 C25 122.0(3) .
C23 C24 H24 119.0 .
C25 C24 H24 119.0 .
C24 C25 C20 115.5(3) .
C24 C25 PD1 129.2(2) .
C20 C25 PD1 115.2(2) .
C27 C26 C31 118.8(3) .
C27 C26 P2 121.4(2) .
C31 C26 P2 119.9(2) .
C26 C27 C28 120.1(3) .
C26 C27 H27 119.9 .
C28 C27 H27 119.9 .
C29 C28 C27 120.4(3) .
C29 C28 H28 119.8 .
C27 C28 H28 119.8 .
C30 C29 C28 120.0(3) .
C30 C29 H29 120.0 .
C28 C29 H29 120.0 .
C29 C30 C31 120.4(3) .
C29 C30 H30 119.8 .
C31 C30 H30 119.8 .
C30 C31 C26 120.4(3) .
C30 C31 H31 119.8 .
C26 C31 H31 119.8 .
C37 C32 C33 118.9(3) .
C37 C32 P2 117.1(2) .
C33 C32 P2 124.0(3) .
C34 C33 C32 119.6(3) .
C34 C33 H33 120.2 .
C32 C33 H33 120.2 .
C35 C34 C33 120.5(3) .
C35 C34 H34 119.8 .
C33 C34 H34 119.8 .
C34 C35 C36 120.3(3) .
C34 C35 H35 119.9 .
C36 C35 H35 119.9 .
C37 C36 C35 119.5(3) .
C37 C36 H36 120.3 .
C35 C36 H36 120.3 .
C36 C37 C32 121.2(3) .
C36 C37 H37 119.4 .
C32 C37 H37 119.4 .
C39 C38 P2 116.1(2) .
C39 C38 H38A 108.3 .
P2 C38 H38A 108.3 .
C39 C38 H38B 108.3 .
P2 C38 H38B 108.3 .
H38A C38 H38B 107.4 .
C38 C39 C38 108.4(4) 2_656
C38 C39 H39 103(3) 2_656
C38 C39 H39 115(3) .
CL3 C40 CL2 111.3(2) .
CL3 C40 CL1 109.5(3) .
CL2 C40 CL1 109.6(2) .
CL3 C40 H40 116(3) .
CL2 C40 H40 111(3) .
CL1 C40 H40 98(3) .
C7 N1 P1 129.9(2) .
C7 N1 PD1 112.6(2) .
P1 N1 PD1 117.15(14) .
C2 O1 PD1 111.33(18) .
N1 P1 C20 101.98(14) .
N1 P1 C14 116.06(14) .
C20 P1 C14 109.39(14) .
N1 P1 C8 113.16(14) .
C20 P1 C8 110.13(14) .
C14 P1 C8 106.06(14) .
C26 P2 C38 104.55(15) .
C26 P2 C32 105.66(15) .
C38 P2 C32 101.31(14) .
C26 P2 PD1 121.52(11) .
C38 P2 PD1 110.81(11) .
C32 P2 PD1 110.94(11) .
C25 PD1 N1 87.55(11) .
C25 PD1 O1 168.60(11) .
N1 PD1 O1 81.63(9) .
C25 PD1 P2 98.88(9) .
N1 PD1 P2 173.38(7) .
O1 PD1 P2 91.85(7) .

loop_
_geom_bond_atom_site_label_1
_geom_bond_atom_site_label_2
_geom_bond_distance
_geom_bond_site_symmetry_2
C2 O1 1.333(4) .
C2 C3 1.397(4) .
C2 C7 1.424(4) .
C3 C4 1.382(5) .
C3 H3 0.9500 .
C4 C5 1.400(5) .
C4 H4 0.9500 .
C5 C6 1.388(5) .
C5 H5 0.9500 .
C6 C7 1.383(5) .
C6 H6 0.9500 .
C7 N1 1.414(4) .
C8 C9 1.392(4) .
C8 C13 1.398(4) .
C8 P1 1.809(3) .
C9 C10 1.383(5) .
C9 H9 0.9500 .
C10 C11 1.378(5) .
C10 H10 0.9500 .
C11 C12 1.377(5) .
C11 H11 0.9500 .
C12 C13 1.384(5) .
C12 H12 0.9500 .
C13 H13 0.9500 .
C14 C15 1.396(5) .
C14 C19 1.402(4) .
C14 P1 1.808(3) .
C15 C16 1.394(4) .
C15 H15 0.9500 .
C16 C17 1.385(5) .
C16 H16 0.9500 .
C17 C18 1.395(5) .
C17 H17 0.9500 .
C18 C19 1.388(5) .
C18 H18 0.9500 .
C19 H19 0.9500 .
C20 C21 1.392(4) .
C20 C25 1.419(4) .
C20 P1 1.792(3) .
C21 C22 1.392(5) .
C21 H21 0.9500 .
C22 C23 1.386(5) .
C22 H22 0.9500 .
C23 C24 1.402(4) .
C23 H23 0.9500 .
C24 C25 1.404(4) .
C24 H24 0.9500 .
C25 PD1 2.006(3) .
C26 C27 1.380(4) .
C26 C31 1.405(5) .
C26 P2 1.821(3) .
C27 C28 1.397(5) .
C27 H27 0.9500 .
C28 C29 1.380(5) .
C28 H28 0.9500 .
C29 C30 1.368(5) .
C29 H29 0.9500 .
C30 C31 1.385(5) .
C30 H30 0.9500 .
C31 H31 0.9500 .
C32 C37 1.395(5) .
C32 C33 1.399(5) .
C32 P2 1.832(3) .
C33 C34 1.396(5) .
C33 H33 0.9500 .
C34 C35 1.382(5) .
C34 H34 0.9500 .
C35 C36 1.386(5) .
C35 H35 0.9500 .
C36 C37 1.381(5) .
C36 H36 0.9500 .
C37 H37 0.9500 .
C38 C39 1.531(4) .
C38 P2 1.832(3) .
C38 H38A 0.9900 .
C38 H38B 0.9900 .
C39 C38 1.531(4) 2_656
C39 H39 0.86(4) .
C40 CL3 1.736(4) .
C40 CL2 1.744(4) .
C40 CL1 1.790(5) .
C40 H40 1.10(6) .
N1 P1 1.602(3) .
N1 PD1 2.032(3) .
O1 PD1 2.066(2) .
P2 PD1 2.2384(8) .

loop_
_geom_torsion_atom_site_label_1
_geom_torsion_atom_site_label_2
_geom_torsion_atom_site_label_3
_geom_torsion_atom_site_label_4
_geom_torsion
_geom_torsion_site_symmetry_4
O1 C2 C3 C4 178.9(3) .
C7 C2 C3 C4 -0.4(5) .
C2 C3 C4 C5 -0.5(5) .
C3 C4 C5 C6 1.4(5) .
C4 C5 C6 C7 -1.4(5) .
C5 C6 C7 N1 -177.4(3) .
C5 C6 C7 C2 0.5(5) .
O1 C2 C7 C6 -178.9(3) .
C3 C2 C7 C6 0.3(4) .
O1 C2 C7 N1 -0.8(4) .
C3 C2 C7 N1 178.5(3) .
C13 C8 C9 C10 1.5(5) .
P1 C8 C9 C10 -179.0(3) .
C8 C9 C10 C11 -0.9(5) .
C9 C10 C11 C12 0.0(5) .
C10 C11 C12 C13 0.2(5) .
C11 C12 C13 C8 0.5(5) .
C9 C8 C13 C12 -1.4(5) .
P1 C8 C13 C12 179.2(3) .
C19 C14 C15 C16 -1.2(5) .
P1 C14 C15 C16 -176.5(3) .
C14 C15 C16 C17 1.6(5) .
C15 C16 C17 C18 -1.1(5) .
C16 C17 C18 C19 0.2(5) .
C17 C18 C19 C14 0.2(5) .
C15 C14 C19 C18 0.3(5) .
P1 C14 C19 C18 175.9(3) .
C25 C20 C21 C22 -2.5(5) .
P1 C20 C21 C22 171.4(2) .
C20 C21 C22 C23 -1.1(5) .
C21 C22 C23 C24 3.3(5) .
C22 C23 C24 C25 -2.1(5) .
C23 C24 C25 C20 -1.3(4) .
C23 C24 C25 PD1 -177.7(2) .
C21 C20 C25 C24 3.6(4) .
P1 C20 C25 C24 -170.4(2) .
C21 C20 C25 PD1 -179.5(2) .
P1 C20 C25 PD1 6.5(3) .
C31 C26 C27 C28 -1.5(5) .
P2 C26 C27 C28 178.9(3) .
C26 C27 C28 C29 0.9(6) .
C27 C28 C29 C30 -0.1(6) .
C28 C29 C30 C31 0.0(6) .
C29 C30 C31 C26 -0.6(6) .
C27 C26 C31 C30 1.4(5) .
P2 C26 C31 C30 -179.0(3) .
C37 C32 C33 C34 -0.2(5) .
P2 C32 C33 C34 -179.8(3) .
C32 C33 C34 C35 0.8(5) .
C33 C34 C35 C36 -0.6(6) .
C34 C35 C36 C37 -0.2(6) .
C35 C36 C37 C32 0.8(5) .
C33 C32 C37 C36 -0.6(5) .
P2 C32 C37 C36 179.0(3) .
P2 C38 C39 C38 -174.1(3) 2_656
C6 C7 N1 P1 -7.3(5) .
C2 C7 N1 P1 174.7(2) .
C6 C7 N1 PD1 179.8(3) .
C2 C7 N1 PD1 1.8(3) .
C3 C2 O1 PD1 -179.9(2) .
C7 C2 O1 PD1 -0.6(3) .
C7 N1 P1 C20 -178.5(3) .
PD1 N1 P1 C20 -5.90(19) .
C7 N1 P1 C14 -59.7(3) .
PD1 N1 P1 C14 112.89(17) .
C7 N1 P1 C8 63.2(3) .
PD1 N1 P1 C8 -124.15(16) .
C21 C20 P1 N1 -174.6(2) .
C25 C20 P1 N1 -0.4(3) .
C21 C20 P1 C14 62.0(3) .
C25 C20 P1 C14 -123.8(2) .
C21 C20 P1 C8 -54.2(3) .
C25 C20 P1 C8 120.0(2) .
C15 C14 P1 N1 105.9(3) .
C19 C14 P1 N1 -69.5(3) .
C15 C14 P1 C20 -139.4(3) .
C19 C14 P1 C20 45.2(3) .
C15 C14 P1 C8 -20.7(3) .
C19 C14 P1 C8 163.9(2) .
C9 C8 P1 N1 5.6(3) .
C13 C8 P1 N1 -175.0(3) .
C9 C8 P1 C20 -107.8(3) .
C13 C8 P1 C20 71.6(3) .
C9 C8 P1 C14 133.9(2) .
C13 C8 P1 C14 -46.6(3) .
C27 C26 P2 C38 137.3(3) .
C31 C26 P2 C38 -42.3(3) .
C27 C26 P2 C32 -116.2(3) .
C31 C26 P2 C32 64.2(3) .
C27 C26 P2 PD1 11.2(3) .
C31 C26 P2 PD1 -168.4(2) .
C39 C38 P2 C26 -59.8(2) .
C39 C38 P2 C32 -169.5(2) .
C39 C38 P2 PD1 72.8(2) .
C37 C32 P2 C26 -178.3(3) .
C33 C32 P2 C26 1.4(3) .
C37 C32 P2 C38 -69.5(3) .
C33 C32 P2 C38 110.2(3) .
C37 C32 P2 PD1 48.2(3) .
C33 C32 P2 PD1 -132.1(3) .

loop_
_platon_squeeze_void_nr
_platon_squeeze_void_average_x
_platon_squeeze_void_average_y
_platon_squeeze_void_average_z
_platon_squeeze_void_volume
_platon_squeeze_void_count_electrons
_platon_squeeze_void_content
1 0.250 0.235 0.000 230 103 ' '
2 0.250 0.264 0.500 230 103 ' '
3 0.750 0.764 0.000 230 103 ' '
4 0.750 0.735 0.500 230 103 ' '
